data_7115727
loop_
_publ_author_name
'Manik Lal Saha'
'Nikita Mittal'
'Jan W. Bats'
'Michael Schmittel'

_publ_section_title
;
 A six-component metallosupramolecular pentagon via self-sorting
;
_journal_name_full Chem.Commun.
_journal_page_first 12189
_journal_paper_doi 10.1039/C4cc05465B
_journal_volume 50
_journal_year 2014
_chemical_formula_moiety '2(C62 H52 Cu Fe2 N4), 2(P F6), 2(C H2 Cl2), (C4 H10 O)'
_chemical_formula_sum 'C130 H118 Cl4 Cu2 F12 Fe4 N8 O P2'
_chemical_formula_weight 2590.54
_chemical_name_systematic
'Bis-(2-ferrocenyl-9-mesityl-1,10-phenanthroline-N,N') copper(i)hexafluorophosphate dichloromethane solvate diethyl ether hemisolvate.'
_space_group_IT_number 2
_symmetry_cell_setting triclinic
_symmetry_space_group_name_Hall '-P 1'
_symmetry_space_group_name_H-M 'P -1'
_atom_sites_solution_hydrogens geom
_atom_sites_solution_primary direct
_atom_sites_solution_secondary difmap
_audit_creation_method SHELXL-97
_cell_angle_alpha 105.9300(10)
_cell_angle_beta 93.4090(10)
_cell_angle_gamma 112.2700(10)
_cell_formula_units_Z 1
_cell_length_a 13.3060(11)
_cell_length_b 15.0432(12)
_cell_length_c 16.3418(14)
_cell_measurement_reflns_used 6562
_cell_measurement_temperature 192(2)
_cell_measurement_theta_max 23
_cell_measurement_theta_min 3
_cell_volume 2861.3(4)
_computing_cell_refinement 'SAINT (Siemens, 1995)'
_computing_data_collection 'SMART (Siemens, 1995)'
_computing_data_reduction 'SAINT (Siemens, 1995)'
_computing_publication_material 'SHELXL-97 (Sheldrick, 2008)'
_computing_structure_refinement 'SHELXL-97 (Sheldrick, 2008)'
_computing_structure_solution 'SHELXS-97 (Sheldrick, 2008)'
_diffrn_ambient_temperature 192(2)
_diffrn_measured_fraction_theta_full 0.963
_diffrn_measured_fraction_theta_max 0.963
_diffrn_measurement_device_type Siemens_SMART_1K_CCD
_diffrn_measurement_method \w
_diffrn_radiation_monochromator graphite
_diffrn_radiation_source 'normal-focus sealed tube'
_diffrn_radiation_type MoK\a
_diffrn_radiation_wavelength 0.71073
_diffrn_reflns_av_R_equivalents 0.0948
_diffrn_reflns_av_sigmaI/netI 0.1793
_diffrn_reflns_limit_h_max 12
_diffrn_reflns_limit_h_min -16
_diffrn_reflns_limit_k_max 18
_diffrn_reflns_limit_k_min -18
_diffrn_reflns_limit_l_max 19
_diffrn_reflns_limit_l_min -19
_diffrn_reflns_number 20754
_diffrn_reflns_theta_full 25.70
_diffrn_reflns_theta_max 25.70
_diffrn_reflns_theta_min 1.54
_diffrn_standards_number none
_exptl_absorpt_coefficient_mu 1.056
_exptl_absorpt_correction_T_max 0.827
_exptl_absorpt_correction_T_min 0.742
_exptl_absorpt_correction_type multi-scan
_exptl_absorpt_process_details 'SADABD (Sheldrick, 2000)'
_exptl_crystal_colour dark_red
_exptl_crystal_density_diffrn 1.503
_exptl_crystal_density_method 'not measured'
_exptl_crystal_description prism
_exptl_crystal_F_000 1330
_exptl_crystal_size_max 0.60
_exptl_crystal_size_mid 0.34
_exptl_crystal_size_min 0.18
_refine_diff_density_max 1.005
_refine_diff_density_min -0.613
_refine_diff_density_rms 0.099
_refine_ls_extinction_method none
_refine_ls_goodness_of_fit_ref 1.036
_refine_ls_hydrogen_treatment constr
_refine_ls_matrix_type full
_refine_ls_number_parameters 738
_refine_ls_number_reflns 10490
_refine_ls_number_restraints 0
_refine_ls_restrained_S_all 1.036
_refine_ls_R_factor_all 0.2006
_refine_ls_R_factor_gt 0.0986
_refine_ls_shift/su_max 0.002
_refine_ls_shift/su_mean 0.000
_refine_ls_structure_factor_coef Fsqd
_refine_ls_weighting_details 'calc w=1/[\s^2^(Fo^2^)+(0.072P)^2^+2.4P] where P=(Fo^2^+2Fc^2^)/3'
_refine_ls_weighting_scheme calc
_refine_ls_wR_factor_gt 0.1800
_refine_ls_wR_factor_ref 0.2221
_reflns_number_gt 5077
_reflns_number_total 10490
_reflns_threshold_expression I>2\s(I)
_cod_data_source_file c4cc05465b2.cif
_cod_data_source_block C2
_cod_database_code 7115727

loop_
_symmetry_equiv_pos_as_xyz
'x, y, z'
'-x, -y, -z'

loop_
_atom_site_label
_atom_site_type_symbol
_atom_site_fract_x
_atom_site_fract_y
_atom_site_fract_z
_atom_site_U_iso_or_equiv
_atom_site_adp_type
_atom_site_occupancy
_atom_site_symmetry_multiplicity
_atom_site_calc_flag
_atom_site_refinement_flags
Cu1 Cu 0.24122(7) 0.26317(6) 0.24651(6) 0.0341(3) Uani 1 1 d .
Fe2 Fe 0.33997(11) -0.01279(9) 0.29656(8) 0.0564(4) Uani 1 1 d .
Fe1 Fe 0.56690(10) 0.23545(9) 0.12570(8) 0.0487(4) Uani 1 1 d .
N2 N 0.2322(5) 0.3429(4) 0.3686(4) 0.0275(14) Uani 1 1 d .
N1 N 0.3993(5) 0.3732(4) 0.2745(4) 0.0310(15) Uani 1 1 d .
N4 N 0.1395(5) 0.2596(4) 0.1451(3) 0.0294(14) Uani 1 1 d .
C11 C 0.3235(6) 0.4323(5) 0.3986(4) 0.0277(17) Uani 1 1 d .
N3 N 0.1436(5) 0.1105(4) 0.2083(4) 0.0325(15) Uani 1 1 d .
C43 C 0.0529(5) 0.0885(5) 0.1491(5) 0.0293(18) Uani 1 1 d .
C12 C 0.4107(6) 0.4480(5) 0.3497(5) 0.0345(19) Uani 1 1 d .
C54 C 0.2408(6) 0.4287(5) 0.1388(5) 0.0336(19) Uani 1 1 d .
C39 C -0.0405(6) 0.2271(6) 0.0281(5) 0.050(2) Uani 1 1 d .
H39A H -0.1026 0.2175 -0.0108 0.059 Uiso 1 1 calc R
C5 C 0.5128(7) 0.6162(6) 0.4593(5) 0.045(2) Uani 1 1 d .
H5A H 0.5769 0.6783 0.4796 0.054 Uiso 1 1 calc R
C28 C 0.0551(6) 0.1530(6) 0.4230(5) 0.041(2) Uani 1 1 d .
C4 C 0.5058(6) 0.5403(5) 0.3800(5) 0.036(2) Uani 1 1 d .
C42 C 0.0503(6) 0.1665(5) 0.1160(4) 0.0293(18) Uani 1 1 d .
C44 C 0.2373(7) 0.0591(6) 0.3071(5) 0.047(2) Uani 1 1 d .
C32 C 0.1449(7) 0.0380(5) 0.2412(5) 0.040(2) Uani 1 1 d .
C56 C 0.3558(7) 0.5975(6) 0.2320(5) 0.040(2) Uani 1 1 d .
H56A H 0.3681 0.6526 0.2827 0.048 Uiso 1 1 calc R
C38 C -0.0409(6) 0.1484(5) 0.0557(5) 0.0333(18) Uani 1 1 d .
C35 C -0.0370(6) -0.0080(5) 0.1197(5) 0.037(2) Uani 1 1 d .
C2 C 0.5785(6) 0.4811(6) 0.2579(6) 0.044(2) Uani 1 1 d .
H2A H 0.6355 0.4907 0.2247 0.053 Uiso 1 1 calc R
C7 C 0.3336(6) 0.5077(6) 0.4755(5) 0.0364(19) Uani 1 1 d .
C23 C 0.0539(6) 0.2251(6) 0.3845(5) 0.037(2) Uani 1 1 d .
C9 C 0.1562(7) 0.3992(6) 0.4908(5) 0.046(2) Uani 1 1 d .
H9A H 0.0970 0.3852 0.5218 0.055 Uiso 1 1 calc R
C59 C 0.3181(6) 0.4380(5) 0.0839(5) 0.0355(19) Uani 1 1 d .
C41 C 0.1384(6) 0.3323(5) 0.1141(5) 0.0332(18) Uani 1 1 d .
C13 C 0.4689(6) 0.3116(6) 0.1469(5) 0.039(2) Uani 1 1 d .
C62 C 0.2956(7) 0.3526(6) -0.0011(5) 0.053(2) Uani 1 1 d .
H62A H 0.3615 0.3679 -0.0278 0.079 Uiso 1 1 calc R
H62B H 0.2334 0.3470 -0.0405 0.079 Uiso 1 1 calc R
H62C H 0.2775 0.2884 0.0108 0.079 Uiso 1 1 calc R
C1 C 0.4796(6) 0.3885(5) 0.2288(5) 0.0346(19) Uani 1 1 d .
C29 C -0.0465(6) 0.2853(6) 0.2894(5) 0.047(2) Uani 1 1 d .
H29A H -0.0244 0.3498 0.3360 0.071 Uiso 1 1 calc R
H29B H -0.1228 0.2629 0.2610 0.071 Uiso 1 1 calc R
H29C H 0.0024 0.2944 0.2470 0.071 Uiso 1 1 calc R
C6 C 0.4318(7) 0.6013(6) 0.5045(5) 0.047(2) Uani 1 1 d .
H6A H 0.4386 0.6526 0.5564 0.057 Uiso 1 1 calc R
C10 C 0.1511(6) 0.3271(5) 0.4137(5) 0.0366(19) Uani 1 1 d .
C57 C 0.4357(6) 0.6073(6) 0.1812(5) 0.040(2) Uani 1 1 d .
C40 C 0.0489(6) 0.3197(6) 0.0563(6) 0.052(2) Uani 1 1 d .
H40A H 0.0497 0.3739 0.0367 0.062 Uiso 1 1 calc R
C24 C -0.0382(6) 0.2063(6) 0.3267(5) 0.040(2) Uani 1 1 d .
C37 C -0.1320(6) 0.0496(6) 0.0280(5) 0.040(2) Uani 1 1 d .
H37A H -0.1947 0.0365 -0.0120 0.048 Uiso 1 1 calc R
C58 C 0.4143(7) 0.5273(6) 0.1067(5) 0.046(2) Uani 1 1 d .
H58A H 0.4671 0.5332 0.0695 0.055 Uiso 1 1 calc R
C36 C -0.1291(6) -0.0245(6) 0.0584(5) 0.045(2) Uani 1 1 d .
H36A H -0.1896 -0.0892 0.0386 0.054 Uiso 1 1 calc R
C8 C 0.2459(7) 0.4892(6) 0.5213(5) 0.048(2) Uani 1 1 d .
H8A H 0.2493 0.5392 0.5730 0.057 Uiso 1 1 calc R
C55 C 0.2584(6) 0.5112(6) 0.2126(5) 0.0369(19) Uani 1 1 d .
C48 C 0.2289(8) 0.0094(6) 0.3696(5) 0.055(2) Uani 1 1 d .
H48A H 0.1636 -0.0421 0.3752 0.066 Uiso 1 1 calc R
C46 C 0.4070(8) 0.1237(6) 0.3944(6) 0.063(3) Uani 1 1 d .
H46A H 0.4830 0.1632 0.4190 0.076 Uiso 1 1 calc R
C33 C 0.0557(7) -0.0602(6) 0.2128(5) 0.050(2) Uani 1 1 d .
H33A H 0.0584 -0.1112 0.2356 0.060 Uiso 1 1 calc R
C26 C -0.1259(7) 0.0354(7) 0.3358(6) 0.057(3) Uani 1 1 d .
C45 C 0.3499(7) 0.1319(6) 0.3222(6) 0.050(2) Uani 1 1 d .
H45A H 0.3803 0.1767 0.2903 0.061 Uiso 1 1 calc R
C3 C 0.5906(6) 0.5539(6) 0.3318(5) 0.043(2) Uani 1 1 d .
H3A H 0.6566 0.6145 0.3513 0.052 Uiso 1 1 calc R
C17 C 0.5294(7) 0.3329(7) 0.0803(5) 0.052(2) Uani 1 1 d .
H17A H 0.5799 0.3981 0.0814 0.062 Uiso 1 1 calc R
C15 C 0.4226(7) 0.1643(7) 0.0352(6) 0.062(3) Uani 1 1 d .
H15A H 0.3878 0.0949 0.0006 0.075 Uiso 1 1 calc R
C60 C 0.1729(7) 0.5086(6) 0.2692(5) 0.049(2) Uani 1 1 d .
H60A H 0.1999 0.5730 0.3168 0.074 Uiso 1 1 calc R
H60B H 0.1589 0.4528 0.2930 0.074 Uiso 1 1 calc R
H60C H 0.1042 0.4985 0.2349 0.074 Uiso 1 1 calc R
C34 C -0.0313(7) -0.0809(6) 0.1545(5) 0.048(2) Uani 1 1 d .
H34A H -0.0903 -0.1465 0.1365 0.058 Uiso 1 1 calc R
C25 C -0.1267(6) 0.1094(7) 0.3034(5) 0.051(2) Uani 1 1 d .
H25A H -0.1898 0.0953 0.2632 0.062 Uiso 1 1 calc R
C27 C -0.0338(7) 0.0587(7) 0.3964(6) 0.061(3) Uani 1 1 d .
H27A H -0.0317 0.0084 0.4202 0.073 Uiso 1 1 calc R
C22 C 0.7330(8) 0.3034(9) 0.1652(8) 0.071(3) Uani 1 1 d .
H22A H 0.7813 0.3666 0.1606 0.085 Uiso 1 1 calc R
C47 C 0.3350(8) 0.0493(6) 0.4235(6) 0.066(3) Uani 1 1 d .
H47A H 0.3529 0.0288 0.4703 0.079 Uiso 1 1 calc R
C18 C 0.6789(8) 0.2882(9) 0.2360(7) 0.070(3) Uani 1 1 d .
H18A H 0.6838 0.3398 0.2870 0.084 Uiso 1 1 calc R
C21 C 0.7016(8) 0.2074(10) 0.1035(7) 0.071(3) Uani 1 1 d .
H21A H 0.7244 0.1935 0.0492 0.085 Uiso 1 1 calc R
C31 C 0.1512(7) 0.1762(6) 0.4921(6) 0.058(3) Uani 1 1 d .
H31A H 0.1438 0.1138 0.5040 0.087 Uiso 1 1 calc R
H31B H 0.1512 0.2262 0.5453 0.087 Uiso 1 1 calc R
H31C H 0.2208 0.2037 0.4717 0.087 Uiso 1 1 calc R
C14 C 0.4021(7) 0.2069(6) 0.1185(5) 0.048(2) Uani 1 1 d .
H14A H 0.3522 0.1710 0.1493 0.057 Uiso 1 1 calc R
C49 C 0.2871(11) -0.1239(8) 0.1809(7) 0.087(4) Uani 1 1 d .
H49A H 0.2233 -0.1399 0.1406 0.104 Uiso 1 1 calc R
C61 C 0.5425(7) 0.7016(6) 0.2060(6) 0.064(3) Uani 1 1 d .
H61A H 0.6051 0.6829 0.2103 0.096 Uiso 1 1 calc R
H61B H 0.5441 0.7481 0.2619 0.096 Uiso 1 1 calc R
H61C H 0.5474 0.7351 0.1617 0.096 Uiso 1 1 calc R
C16 C 0.5023(7) 0.2416(8) 0.0126(6) 0.065(3) Uani 1 1 d .
H16A H 0.5325 0.2339 -0.0388 0.078 Uiso 1 1 calc R
C50 C 0.3940(11) -0.0547(8) 0.1834(8) 0.081(3) Uani 1 1 d .
H50A H 0.4160 -0.0167 0.1448 0.097 Uiso 1 1 calc R
C51 C 0.4628(10) -0.0518(8) 0.2536(8) 0.086(4) Uani 1 1 d .
H51A H 0.5397 -0.0102 0.2713 0.103 Uiso 1 1 calc R
C53 C 0.2893(12) -0.1665(8) 0.2487(9) 0.090(4) Uani 1 1 d .
H53A H 0.2289 -0.2161 0.2618 0.108 Uiso 1 1 calc R
C30 C -0.2217(7) -0.0684(7) 0.3076(7) 0.085(3) Uani 1 1 d .
H30A H -0.2601 -0.0825 0.2494 0.127 Uiso 1 1 calc R
H30B H -0.2732 -0.0696 0.3481 0.127 Uiso 1 1 calc R
H30C H -0.1937 -0.1201 0.3071 0.127 Uiso 1 1 calc R
C20 C 0.6313(9) 0.1368(9) 0.1363(8) 0.083(3) Uani 1 1 d .
H20A H 0.5971 0.0657 0.1075 0.099 Uiso 1 1 calc R
C52 C 0.4009(14) -0.1190(9) 0.2925(8) 0.100(4) Uani 1 1 d .
H52A H 0.4284 -0.1317 0.3411 0.120 Uiso 1 1 calc R
P1 P 0.9114(2) 0.6631(2) 0.25406(18) 0.0636(8) Uani 1 1 d .
F1 F 0.9486(5) 0.7051(4) 0.1781(4) 0.105(2) Uani 1 1 d .
F3 F 0.9931(6) 0.7665(6) 0.3225(4) 0.138(3) Uani 1 1 d .
F2 F 0.8653(7) 0.6221(6) 0.3271(5) 0.141(3) Uani 1 1 d .
F4 F 0.8225(7) 0.5626(5) 0.1844(5) 0.144(3) Uani 1 1 d .
F5 F 0.8246(6) 0.7089(6) 0.2593(6) 0.156(3) Uani 1 1 d .
F6 F 0.9949(8) 0.6180(8) 0.2486(6) 0.179(4) Uani 1 1 d .
Cl1 Cl 0.1443(3) 0.6537(3) 0.4932(2) 0.1182(12) Uani 1 1 d .
Cl2 Cl 0.3141(3) 0.8541(4) 0.5260(4) 0.185(2) Uani 1 1 d .
C63 C 0.1753(10) 0.7749(10) 0.4843(7) 0.100(4) Uani 1 1 d .
H63A H 0.1585 0.7689 0.4227 0.120 Uiso 1 1 calc R
H63B H 0.1286 0.8047 0.5163 0.120 Uiso 1 1 calc R
C19 C 0.6181(8) 0.1852(9) 0.2174(7) 0.072(3) Uani 1 1 d .
H19A H 0.5749 0.1533 0.2539 0.086 Uiso 1 1 calc R
O1 O 0.0154(16) 0.5065(17) -0.0014(16) 0.051(3) Uiso 0.50 1 d P
C65 C 0.2039(16) 0.6161(16) 0.0299(14) 0.048(6) Uiso 0.50 1 d P
H65A H 0.2641 0.6710 0.0749 0.073 Uiso 0.50 1 calc PR
H65B H 0.1931 0.6394 -0.0190 0.073 Uiso 0.50 1 calc PR
H65C H 0.2226 0.5576 0.0101 0.073 Uiso 0.50 1 calc PR
C67 C -0.169(2) 0.3926(19) -0.0466(16) 0.068(8) Uiso 0.50 1 d P
H67A H -0.2412 0.3667 -0.0301 0.102 Uiso 0.50 1 calc PR
H67B H -0.1447 0.3373 -0.0659 0.102 Uiso 0.50 1 calc PR
H67C H -0.1735 0.4203 -0.0937 0.102 Uiso 0.50 1 calc PR
C64 C 0.1023(14) 0.5867(12) 0.0651(10) 0.040(4) Uiso 0.50 1 d P
H64A H 0.1127 0.5636 0.1148 0.048 Uiso 0.50 1 calc PR
H64B H 0.0831 0.6456 0.0855 0.048 Uiso 0.50 1 calc PR
C66 C -0.0894(15) 0.4718(14) 0.0273(12) 0.057(5) Uiso 0.50 1 d P
H66A H -0.0834 0.4449 0.0754 0.068 Uiso 0.50 1 calc PR
H66B H -0.1124 0.5283 0.0475 0.068 Uiso 0.50 1 calc PR

loop_
_atom_site_aniso_label
_atom_site_aniso_U_11
_atom_site_aniso_U_22
_atom_site_aniso_U_33
_atom_site_aniso_U_23
_atom_site_aniso_U_13
_atom_site_aniso_U_12
Cu1 0.0311(6) 0.0180(5) 0.0329(6) -0.0013(4) -0.0043(4) -0.0031(4)
Fe2 0.0706(10) 0.0268(7) 0.0561(9) 0.0022(6) -0.0127(7) 0.0146(7)
Fe1 0.0405(8) 0.0502(8) 0.0459(8) 0.0049(6) 0.0050(6) 0.0164(7)
N2 0.025(3) 0.016(3) 0.031(4) 0.005(3) -0.001(3) 0.001(3)
N1 0.024(4) 0.023(3) 0.036(4) 0.005(3) -0.003(3) 0.003(3)
N4 0.027(4) 0.025(3) 0.027(3) 0.005(3) 0.000(3) 0.005(3)
C11 0.029(4) 0.015(4) 0.027(4) 0.002(3) -0.006(3) 0.001(3)
N3 0.031(4) 0.017(3) 0.034(4) -0.002(3) -0.005(3) 0.003(3)
C43 0.017(4) 0.019(4) 0.039(5) -0.001(3) 0.003(3) 0.001(3)
C12 0.032(5) 0.014(4) 0.041(5) 0.004(4) -0.013(4) -0.002(3)
C54 0.030(4) 0.020(4) 0.039(5) 0.005(4) -0.008(4) 0.003(3)
C39 0.031(5) 0.046(5) 0.062(6) 0.018(5) -0.010(4) 0.007(4)
C5 0.037(5) 0.024(4) 0.041(5) -0.004(4) -0.018(4) -0.007(4)
C28 0.036(5) 0.029(5) 0.046(5) 0.005(4) 0.003(4) 0.005(4)
C4 0.033(5) 0.021(4) 0.043(5) 0.010(4) -0.011(4) 0.000(4)
C42 0.033(4) 0.021(4) 0.021(4) -0.002(3) 0.009(3) 0.003(3)
C44 0.057(6) 0.029(5) 0.041(5) 0.012(4) -0.014(4) 0.007(4)
C32 0.050(5) 0.024(4) 0.037(5) 0.004(4) 0.001(4) 0.011(4)
C56 0.048(5) 0.022(4) 0.040(5) 0.002(4) -0.006(4) 0.012(4)
C38 0.024(4) 0.029(4) 0.034(5) -0.001(4) -0.005(4) 0.006(4)
C35 0.035(5) 0.023(4) 0.037(5) -0.001(4) 0.003(4) 0.001(4)
C2 0.030(5) 0.036(5) 0.058(6) 0.017(5) 0.009(4) 0.003(4)
C7 0.036(5) 0.031(5) 0.029(5) 0.001(4) -0.005(4) 0.009(4)
C23 0.033(5) 0.031(5) 0.037(5) 0.006(4) 0.012(4) 0.005(4)
C9 0.045(5) 0.041(5) 0.035(5) 0.002(4) 0.010(4) 0.007(4)
C59 0.042(5) 0.020(4) 0.036(5) 0.004(4) 0.003(4) 0.008(4)
C41 0.031(4) 0.023(4) 0.039(5) 0.008(4) -0.001(4) 0.007(4)
C13 0.022(4) 0.043(5) 0.037(5) 0.008(4) -0.003(4) 0.003(4)
C62 0.050(6) 0.045(5) 0.044(5) 0.005(4) 0.006(4) 0.005(5)
C1 0.030(5) 0.029(4) 0.035(5) 0.005(4) 0.002(4) 0.007(4)
C29 0.030(5) 0.055(6) 0.044(5) 0.014(4) -0.001(4) 0.007(4)
C6 0.048(6) 0.019(4) 0.047(5) -0.004(4) -0.005(5) -0.002(4)
C10 0.032(5) 0.024(4) 0.040(5) 0.004(4) -0.005(4) 0.004(4)
C57 0.028(5) 0.024(4) 0.054(6) 0.007(4) -0.006(4) 0.003(4)
C40 0.037(5) 0.030(5) 0.078(7) 0.026(5) -0.014(5) 0.001(4)
C24 0.032(5) 0.035(5) 0.030(5) -0.002(4) 0.004(4) 0.001(4)
C37 0.020(4) 0.029(5) 0.045(5) 0.000(4) -0.007(4) -0.007(4)
C58 0.040(5) 0.031(5) 0.052(6) 0.011(4) 0.001(4) 0.002(4)
C36 0.033(5) 0.022(4) 0.047(5) -0.005(4) 0.000(4) -0.011(4)
C8 0.050(6) 0.024(5) 0.039(5) -0.015(4) -0.001(4) 0.002(4)
C55 0.032(5) 0.023(4) 0.052(5) 0.014(4) 0.004(4) 0.007(4)
C48 0.065(6) 0.027(5) 0.053(6) 0.007(4) -0.017(5) 0.006(4)
C46 0.080(7) 0.024(5) 0.064(6) -0.001(5) -0.032(5) 0.017(5)
C33 0.051(6) 0.020(4) 0.059(6) 0.013(4) -0.013(5) -0.002(4)
C26 0.035(5) 0.039(6) 0.074(7) 0.009(5) 0.005(5) -0.001(4)
C45 0.058(6) 0.024(5) 0.061(6) 0.011(4) -0.006(5) 0.012(4)
C3 0.033(5) 0.024(4) 0.051(6) 0.004(4) 0.000(4) -0.005(4)
C17 0.039(5) 0.063(6) 0.040(5) 0.003(5) 0.003(4) 0.017(5)
C15 0.034(5) 0.060(6) 0.053(6) -0.015(5) -0.008(5) 0.004(5)
C60 0.051(6) 0.034(5) 0.047(5) 0.003(4) 0.003(4) 0.008(4)
C34 0.048(6) 0.021(4) 0.055(6) 0.005(4) -0.001(5) -0.003(4)
C25 0.025(5) 0.057(6) 0.045(6) 0.001(5) -0.002(4) 0.001(4)
C27 0.049(6) 0.040(6) 0.086(7) 0.027(5) 0.016(6) 0.004(5)
C22 0.041(6) 0.085(9) 0.079(8) 0.025(7) -0.011(6) 0.022(6)
C47 0.091(8) 0.030(5) 0.060(6) 0.002(5) -0.017(6) 0.021(5)
C18 0.066(7) 0.089(9) 0.053(7) 0.005(6) -0.013(6) 0.045(7)
C21 0.052(7) 0.110(10) 0.064(7) 0.022(7) 0.021(6) 0.051(7)
C31 0.051(6) 0.053(6) 0.070(7) 0.029(5) 0.004(5) 0.016(5)
C14 0.040(5) 0.040(5) 0.044(5) -0.002(4) 0.007(4) 0.008(4)
C49 0.119(11) 0.055(7) 0.058(7) -0.023(6) -0.006(7) 0.039(8)
C61 0.044(6) 0.035(5) 0.075(7) 0.007(5) -0.009(5) -0.013(4)
C16 0.040(6) 0.089(8) 0.040(6) 0.005(6) 0.005(4) 0.011(6)
C50 0.094(9) 0.060(8) 0.082(9) 0.012(6) 0.023(7) 0.030(7)
C51 0.094(9) 0.040(6) 0.103(10) 0.007(6) -0.025(8) 0.023(6)
C53 0.127(12) 0.036(6) 0.093(10) 0.001(7) 0.008(8) 0.033(7)
C30 0.042(6) 0.042(6) 0.130(10) 0.019(6) 0.005(6) -0.016(5)
C20 0.078(8) 0.081(9) 0.075(9) 0.008(7) 0.010(7) 0.031(7)
C52 0.176(15) 0.045(7) 0.088(9) 0.008(7) -0.004(10) 0.068(9)
P1 0.0554(17) 0.0574(18) 0.0757(19) 0.0322(16) 0.0138(15) 0.0131(15)
F1 0.143(6) 0.053(4) 0.084(4) 0.028(3) 0.013(4) 0.001(4)
F3 0.104(5) 0.132(6) 0.082(5) 0.014(4) -0.013(4) -0.035(5)
F2 0.165(7) 0.131(6) 0.120(6) 0.071(5) 0.061(5) 0.026(6)
F4 0.156(7) 0.065(4) 0.123(6) 0.004(4) 0.044(5) -0.029(4)
F5 0.120(6) 0.158(8) 0.184(8) 0.009(6) 0.002(6) 0.086(6)
F6 0.187(9) 0.279(12) 0.202(9) 0.133(9) 0.082(7) 0.189(9)
Cl1 0.141(3) 0.119(3) 0.110(3) 0.022(2) 0.039(2) 0.077(3)
Cl2 0.090(3) 0.234(5) 0.313(7) 0.200(5) 0.073(4) 0.070(3)
C63 0.116(10) 0.173(13) 0.077(8) 0.073(9) 0.035(7) 0.103(10)
C19 0.064(7) 0.079(8) 0.078(8) 0.032(7) 0.008(6) 0.031(7)

loop_
_atom_type_symbol
_atom_type_description
_atom_type_scat_dispersion_real
_atom_type_scat_dispersion_imag
_atom_type_scat_source
C C 0.0033 0.0016 'International Tables Vol C Tables 4.2.6.8 and 6.1.1.4'
H H 0.0000 0.0000 'International Tables Vol C Tables 4.2.6.8 and 6.1.1.4'
N N 0.0061 0.0033 'International Tables Vol C Tables 4.2.6.8 and 6.1.1.4'
F F 0.0171 0.0103 'International Tables Vol C Tables 4.2.6.8 and 6.1.1.4'
P P 0.1023 0.0942 'International Tables Vol C Tables 4.2.6.8 and 6.1.1.4'
Cl Cl 0.1484 0.1585 'International Tables Vol C Tables 4.2.6.8 and 6.1.1.4'
Fe Fe 0.3463 0.8444 'International Tables Vol C Tables 4.2.6.8 and 6.1.1.4'
Cu Cu 0.3201 1.2651 'International Tables Vol C Tables 4.2.6.8 and 6.1.1.4'
O O 0.0106 0.0060 'International Tables Vol C Tables 4.2.6.8 and 6.1.1.4'

loop_
_geom_angle_atom_site_label_1
_geom_angle_atom_site_label_2
_geom_angle_atom_site_label_3
_geom_angle
N1 Cu1 N3 146.0(2)
N1 Cu1 N4 115.3(2)
N3 Cu1 N4 83.5(2)
N1 Cu1 N2 83.8(2)
N3 Cu1 N2 114.4(2)
N4 Cu1 N2 116.2(2)
C49 Fe2 C48 119.6(5)
C49 Fe2 C44 107.8(4)
C48 Fe2 C44 40.7(3)
C49 Fe2 C52 68.0(5)
C48 Fe2 C52 124.7(5)
C44 Fe2 C52 161.9(5)
C49 Fe2 C51 67.7(5)
C48 Fe2 C51 161.6(4)
C44 Fe2 C51 157.0(4)
C52 Fe2 C51 39.5(4)
C49 Fe2 C53 41.2(4)
C48 Fe2 C53 105.6(4)
C44 Fe2 C53 124.5(5)
C52 Fe2 C53 40.7(4)
C51 Fe2 C53 67.9(5)
C49 Fe2 C47 154.1(5)
C48 Fe2 C47 41.2(3)
C44 Fe2 C47 69.1(3)
C52 Fe2 C47 106.5(4)
C51 Fe2 C47 125.1(4)
C53 Fe2 C47 118.0(5)
C49 Fe2 C50 40.2(4)
C48 Fe2 C50 155.3(4)
C44 Fe2 C50 121.7(4)
C52 Fe2 C50 67.3(5)
C51 Fe2 C50 40.2(4)
C53 Fe2 C50 68.4(5)
C47 Fe2 C50 163.1(5)
C49 Fe2 C45 127.2(4)
C48 Fe2 C45 68.6(3)
C44 Fe2 C45 41.3(3)
C52 Fe2 C45 155.0(5)
C51 Fe2 C45 122.2(4)
C53 Fe2 C45 163.7(5)
C47 Fe2 C45 68.4(4)
C50 Fe2 C45 110.1(4)
C49 Fe2 C46 165.1(5)
C48 Fe2 C46 67.7(4)
C44 Fe2 C46 68.5(3)
C52 Fe2 C46 120.0(5)
C51 Fe2 C46 109.7(4)
C53 Fe2 C46 152.9(5)
C47 Fe2 C46 39.6(3)
C50 Fe2 C46 128.4(5)
C45 Fe2 C46 40.6(3)
C17 Fe1 C20 160.3(4)
C17 Fe1 C21 122.5(4)
C20 Fe1 C21 40.0(4)
C17 Fe1 C18 120.0(4)
C20 Fe1 C18 67.1(4)
C21 Fe1 C18 68.4(4)
C17 Fe1 C13 41.4(3)
C20 Fe1 C13 158.0(4)
C21 Fe1 C13 159.8(4)
C18 Fe1 C13 107.0(4)
C17 Fe1 C22 104.9(4)
C20 Fe1 C22 67.5(4)
C21 Fe1 C22 40.6(4)
C18 Fe1 C22 41.2(4)
C13 Fe1 C22 123.0(4)
C17 Fe1 C16 40.7(3)
C20 Fe1 C16 125.3(5)
C21 Fe1 C16 106.1(4)
C18 Fe1 C16 154.7(5)
C13 Fe1 C16 69.3(4)
C22 Fe1 C16 118.5(4)
C17 Fe1 C19 156.2(4)
C20 Fe1 C19 39.9(4)
C21 Fe1 C19 67.6(4)
C18 Fe1 C19 39.7(4)
C13 Fe1 C19 122.2(4)
C22 Fe1 C19 67.9(4)
C16 Fe1 C19 162.8(5)
C17 Fe1 C14 68.1(3)
C20 Fe1 C14 124.6(4)
C21 Fe1 C14 157.9(4)
C18 Fe1 C14 125.8(4)
C13 Fe1 C14 40.3(3)
C22 Fe1 C14 161.1(4)
C16 Fe1 C14 68.4(3)
C19 Fe1 C14 111.0(4)
C17 Fe1 C15 67.3(4)
C20 Fe1 C15 111.2(4)
C21 Fe1 C15 121.7(4)
C18 Fe1 C15 163.6(4)
C13 Fe1 C15 68.0(3)
C22 Fe1 C15 154.8(4)
C16 Fe1 C15 40.0(3)
C19 Fe1 C15 128.5(4)
C14 Fe1 C15 40.5(3)
C10 N2 C11 118.8(6)
C10 N2 Cu1 131.6(5)
C11 N2 Cu1 109.0(4)
C1 N1 C12 119.1(6)
C1 N1 Cu1 131.8(5)
C12 N1 Cu1 108.4(5)
C41 N4 C42 118.5(6)
C41 N4 Cu1 131.5(5)
C42 N4 Cu1 109.2(4)
N2 C11 C7 121.7(7)
N2 C11 C12 118.3(6)
C7 C11 C12 120.0(6)
C32 N3 C43 118.4(6)
C32 N3 Cu1 131.2(5)
C43 N3 Cu1 109.3(4)
N3 C43 C35 122.4(7)
N3 C43 C42 118.3(6)
C35 C43 C42 119.3(7)
N1 C12 C4 121.9(7)
N1 C12 C11 119.2(6)
C4 C12 C11 118.9(7)
C59 C54 C55 119.5(7)
C59 C54 C41 118.3(7)
C55 C54 C41 122.1(7)
C40 C39 C38 120.6(7)
C6 C5 C4 121.6(7)
C27 C28 C23 118.5(8)
C27 C28 C31 120.3(8)
C23 C28 C31 121.2(7)
C3 C4 C12 118.1(7)
C3 C4 C5 122.6(7)
C12 C4 C5 119.3(7)
N4 C42 C38 121.3(6)
N4 C42 C43 118.0(6)
C38 C42 C43 120.7(6)
C48 C44 C45 107.5(7)
C48 C44 C32 124.1(8)
C45 C44 C32 128.4(7)
C48 C44 Fe2 69.4(5)
C45 C44 Fe2 70.2(5)
C32 C44 Fe2 126.3(6)
N3 C32 C33 120.6(7)
N3 C32 C44 120.4(7)
C33 C32 C44 118.9(7)
C57 C56 C55 123.0(7)
C39 C38 C42 118.2(7)
C39 C38 C37 123.0(7)
C42 C38 C37 118.7(7)
C34 C35 C43 117.1(7)
C34 C35 C36 123.9(7)
C43 C35 C36 119.0(7)
C3 C2 C1 120.4(7)
C11 C7 C8 118.1(7)
C11 C7 C6 119.7(7)
C8 C7 C6 122.2(7)
C24 C23 C28 120.8(7)
C24 C23 C10 120.9(7)
C28 C23 C10 118.1(7)
C8 C9 C10 119.9(7)
C58 C59 C54 118.9(7)
C58 C59 C62 120.8(7)
C54 C59 C62 120.3(7)
N4 C41 C40 122.7(7)
N4 C41 C54 117.7(6)
C40 C41 C54 119.4(6)
C14 C13 C17 107.2(7)
C14 C13 C1 128.8(7)
C17 C13 C1 124.0(7)
C14 C13 Fe1 71.1(5)
C17 C13 Fe1 68.9(5)
C1 C13 Fe1 124.5(5)
N1 C1 C2 120.8(7)
N1 C1 C13 120.6(7)
C2 C1 C13 118.6(7)
C5 C6 C7 120.5(8)
N2 C10 C9 122.2(7)
N2 C10 C23 119.0(6)
C9 C10 C23 118.7(7)
C56 C57 C58 117.3(7)
C56 C57 C61 121.4(7)
C58 C57 C61 121.4(8)
C39 C40 C41 118.6(7)
C23 C24 C25 117.7(8)
C23 C24 C29 122.4(7)
C25 C24 C29 119.9(7)
C36 C37 C38 120.7(7)
C57 C58 C59 122.5(8)
C37 C36 C35 121.7(7)
C9 C8 C7 119.2(7)
C56 C55 C54 118.8(7)
C56 C55 C60 119.6(7)
C54 C55 C60 121.6(7)
C44 C48 C47 108.8(8)
C44 C48 Fe2 69.9(5)
C47 C48 Fe2 70.2(6)
C47 C46 C45 109.9(8)
C47 C46 Fe2 69.9(5)
C45 C46 Fe2 69.6(5)
C34 C33 C32 120.3(7)
C25 C26 C27 117.5(8)
C25 C26 C30 121.4(9)
C27 C26 C30 121.1(9)
C46 C45 C44 106.6(7)
C46 C45 Fe2 69.7(4)
C44 C45 Fe2 68.5(4)
C2 C3 C4 119.7(7)
C16 C17 C13 109.0(8)
C16 C17 Fe1 70.3(6)
C13 C17 Fe1 69.8(5)
C16 C15 C14 108.8(8)
C16 C15 Fe1 68.8(5)
C14 C15 Fe1 69.5(5)
C33 C34 C35 121.0(7)
C26 C25 C24 123.1(8)
C28 C27 C26 122.3(8)
C21 C22 C18 106.9(10)
C21 C22 Fe1 69.6(5)
C18 C22 Fe1 69.4(5)
C46 C47 C48 107.2(8)
C46 C47 Fe2 70.5(6)
C48 C47 Fe2 68.5(5)
C19 C18 C22 108.1(10)
C19 C18 Fe1 70.9(6)
C22 C18 Fe1 69.5(5)
C20 C21 C22 107.4(10)
C20 C21 Fe1 69.6(6)
C22 C21 Fe1 69.8(5)
C13 C14 C15 107.7(7)
C13 C14 Fe1 68.6(4)
C15 C14 Fe1 69.9(5)
C50 C49 C53 108.9(11)
C50 C49 Fe2 71.0(6)
C53 C49 Fe2 70.3(6)
C15 C16 C17 107.3(8)
C15 C16 Fe1 71.2(5)
C17 C16 Fe1 68.9(5)
C49 C50 C51 107.3(11)
C49 C50 Fe2 68.8(6)
C51 C50 Fe2 69.4(7)
C52 C51 C50 108.9(11)
C52 C51 Fe2 70.2(7)
C50 C51 Fe2 70.3(7)
C52 C53 C49 105.5(11)
C52 C53 Fe2 69.3(6)
C49 C53 Fe2 68.5(6)
C21 C20 C19 109.9(11)
C21 C20 Fe1 70.3(6)
C19 C20 Fe1 71.2(6)
C51 C52 C53 109.3(11)
C51 C52 Fe2 70.3(6)
C53 C52 Fe2 69.9(7)
F6 P1 F2 93.5(5)
F6 P1 F5 179.6(6)
F2 P1 F5 86.4(5)
F6 P1 F1 90.9(4)
F2 P1 F1 175.2(5)
F5 P1 F1 89.2(5)
F6 P1 F3 93.5(5)
F2 P1 F3 90.8(4)
F5 P1 F3 86.9(5)
F1 P1 F3 90.8(3)
F6 P1 F4 90.8(6)
F2 P1 F4 89.6(4)
F5 P1 F4 88.8(5)
F1 P1 F4 88.4(4)
F3 P1 F4 175.7(5)
Cl2 C63 Cl1 110.6(6)
C18 C19 C20 107.7(10)
C18 C19 Fe1 69.4(6)
C20 C19 Fe1 68.9(6)
C64 O1 C66 113.0(18)
O1 C64 C65 108.7(15)
C67 C66 O1 106.6(19)

loop_
_geom_bond_atom_site_label_1
_geom_bond_atom_site_label_2
_geom_bond_distance
Cu1 N1 2.051(6)
Cu1 N3 2.051(5)
Cu1 N4 2.052(6)
Cu1 N2 2.063(6)
Fe2 C49 2.019(9)
Fe2 C48 2.021(10)
Fe2 C44 2.027(9)
Fe2 C52 2.036(10)
Fe2 C51 2.037(12)
Fe2 C53 2.043(10)
Fe2 C47 2.044(9)
Fe2 C50 2.048(11)
Fe2 C45 2.050(8)
Fe2 C46 2.051(8)
Fe1 C17 2.013(9)
Fe1 C20 2.013(11)
Fe1 C21 2.022(9)
Fe1 C18 2.024(9)
Fe1 C13 2.025(8)
Fe1 C22 2.026(9)
Fe1 C16 2.031(9)
Fe1 C19 2.043(10)
Fe1 C14 2.058(8)
Fe1 C15 2.063(8)
N2 C10 1.326(9)
N2 C11 1.361(8)
N1 C1 1.324(9)
N1 C12 1.375(9)
N4 C41 1.330(8)
N4 C42 1.379(8)
C11 C7 1.402(9)
C11 C12 1.431(10)
N3 C32 1.347(9)
N3 C43 1.373(8)
C43 C35 1.415(9)
C43 C42 1.432(10)
C12 C4 1.411(9)
C54 C59 1.398(10)
C54 C55 1.405(10)
C54 C41 1.496(9)
C39 C40 1.376(10)
C39 C38 1.377(10)
C5 C6 1.326(11)
C5 C4 1.444(10)
C28 C27 1.388(10)
C28 C23 1.401(10)
C28 C31 1.519(11)
C4 C3 1.398(10)
C42 C38 1.405(9)
C44 C48 1.408(10)
C44 C45 1.439(11)
C44 C32 1.460(10)
C32 C33 1.427(10)
C56 C57 1.377(10)
C56 C55 1.385(10)
C38 C37 1.444(9)
C35 C34 1.391(11)
C35 C36 1.433(10)
C2 C3 1.342(10)
C2 C1 1.439(10)
C7 C8 1.404(10)
C7 C6 1.442(10)
C23 C24 1.389(10)
C23 C10 1.508(10)
C9 C8 1.356(10)
C9 C10 1.397(10)
C59 C58 1.395(10)
C59 C62 1.532(10)
C41 C40 1.394(10)
C13 C14 1.405(10)
C13 C17 1.426(10)
C13 C1 1.468(10)
C29 C24 1.511(11)
C57 C58 1.381(10)
C57 C61 1.512(10)
C24 C25 1.413(10)
C37 C36 1.350(10)
C55 C60 1.504(10)
C48 C47 1.431(11)
C46 C47 1.389(12)
C46 C45 1.424(11)
C33 C34 1.333(10)
C26 C25 1.361(12)
C26 C27 1.394(12)
C26 C30 1.518(11)
C17 C16 1.408(12)
C15 C16 1.399(12)
C15 C14 1.427(11)
C22 C21 1.404(13)
C22 C18 1.424(13)
C18 C19 1.382(13)
C21 C20 1.382(14)
C49 C50 1.398(14)
C49 C53 1.429(14)
C50 C51 1.405(14)
C51 C52 1.375(15)
C53 C52 1.420(16)
C20 C19 1.383(13)
P1 F6 1.502(7)
P1 F2 1.545(7)
P1 F5 1.548(7)
P1 F1 1.566(6)
P1 F3 1.572(7)
P1 F4 1.588(7)
Cl1 C63 1.759(12)
Cl2 C63 1.741(13)
O1 C64 1.43(2)
O1 C66 1.45(3)
C65 C64 1.46(2)
C67 C66 1.45(3)

loop_
_geom_torsion_atom_site_label_1
_geom_torsion_atom_site_label_2
_geom_torsion_atom_site_label_3
_geom_torsion_atom_site_label_4
_geom_torsion
N1 Cu1 N2 C10 -179.5(6)
N3 Cu1 N2 C10 -29.4(7)
N4 Cu1 N2 C10 65.4(7)
N1 Cu1 N2 C11 9.6(4)
N3 Cu1 N2 C11 159.6(4)
N4 Cu1 N2 C11 -105.6(4)
N3 Cu1 N1 C1 55.3(8)
N4 Cu1 N1 C1 -63.0(7)
N2 Cu1 N1 C1 -179.1(7)
N3 Cu1 N1 C12 -134.9(5)
N4 Cu1 N1 C12 106.8(5)
N2 Cu1 N1 C12 -9.4(4)
N1 Cu1 N4 C41 -29.0(7)
N3 Cu1 N4 C41 -179.3(7)
N2 Cu1 N4 C41 66.7(7)
N1 Cu1 N4 C42 161.5(4)
N3 Cu1 N4 C42 11.2(4)
N2 Cu1 N4 C42 -102.8(4)
C10 N2 C11 C7 -0.2(10)
Cu1 N2 C11 C7 172.0(5)
C10 N2 C11 C12 179.5(6)
Cu1 N2 C11 C12 -8.2(7)
N1 Cu1 N3 C32 55.0(8)
N4 Cu1 N3 C32 -178.2(7)
N2 Cu1 N3 C32 -62.3(7)
N1 Cu1 N3 C43 -137.8(5)
N4 Cu1 N3 C43 -11.0(5)
N2 Cu1 N3 C43 104.8(5)
C32 N3 C43 C35 -2.1(10)
Cu1 N3 C43 C35 -171.2(5)
C32 N3 C43 C42 178.2(6)
Cu1 N3 C43 C42 9.2(8)
C1 N1 C12 C4 -0.5(10)
Cu1 N1 C12 C4 -171.8(5)
C1 N1 C12 C11 179.2(6)
Cu1 N1 C12 C11 7.9(8)
N2 C11 C12 N1 0.3(10)
C7 C11 C12 N1 -180.0(6)
N2 C11 C12 C4 179.9(6)
C7 C11 C12 C4 -0.3(10)
N1 C12 C4 C3 -1.0(10)
C11 C12 C4 C3 179.4(7)
N1 C12 C4 C5 179.7(6)
C11 C12 C4 C5 0.1(10)
C6 C5 C4 C3 -179.2(8)
C6 C5 C4 C12 0.0(11)
C41 N4 C42 C38 -0.8(10)
Cu1 N4 C42 C38 170.3(5)
C41 N4 C42 C43 179.3(6)
Cu1 N4 C42 C43 -9.6(7)
N3 C43 C42 N4 0.3(10)
C35 C43 C42 N4 -179.4(6)
N3 C43 C42 C38 -179.6(6)
C35 C43 C42 C38 0.8(10)
C49 Fe2 C44 C48 115.0(6)
C52 Fe2 C44 C48 41.4(15)
C51 Fe2 C44 C48 -170.3(9)
C53 Fe2 C44 C48 72.6(7)
C47 Fe2 C44 C48 -37.7(5)
C50 Fe2 C44 C48 156.9(6)
C45 Fe2 C44 C48 -118.4(7)
C46 Fe2 C44 C48 -80.4(5)
C49 Fe2 C44 C45 -126.6(6)
C48 Fe2 C44 C45 118.4(7)
C52 Fe2 C44 C45 159.8(13)
C51 Fe2 C44 C45 -51.9(11)
C53 Fe2 C44 C45 -169.0(6)
C47 Fe2 C44 C45 80.7(5)
C50 Fe2 C44 C45 -84.7(6)
C46 Fe2 C44 C45 38.0(5)
C49 Fe2 C44 C32 -2.9(8)
C48 Fe2 C44 C32 -117.9(9)
C52 Fe2 C44 C32 -76.5(15)
C51 Fe2 C44 C32 71.8(12)
C53 Fe2 C44 C32 -45.3(9)
C47 Fe2 C44 C32 -155.6(8)
C50 Fe2 C44 C32 39.0(9)
C45 Fe2 C44 C32 123.7(9)
C46 Fe2 C44 C32 161.7(8)
C43 N3 C32 C33 2.2(11)
Cu1 N3 C32 C33 168.5(6)
C43 N3 C32 C44 -177.3(7)
Cu1 N3 C32 C44 -11.1(11)
C48 C44 C32 N3 152.5(8)
C45 C44 C32 N3 -26.6(13)
Fe2 C44 C32 N3 -119.2(7)
C48 C44 C32 C33 -27.1(12)
C45 C44 C32 C33 153.9(9)
Fe2 C44 C32 C33 61.3(10)
C40 C39 C38 C42 2.6(12)
C40 C39 C38 C37 -179.6(8)
N4 C42 C38 C39 -1.8(11)
C43 C42 C38 C39 178.0(7)
N4 C42 C38 C37 -179.7(6)
C43 C42 C38 C37 0.1(10)
N3 C43 C35 C34 1.1(11)
C42 C43 C35 C34 -179.2(7)
N3 C43 C35 C36 179.5(7)
C42 C43 C35 C36 -0.9(10)
N2 C11 C7 C8 -0.5(11)
C12 C11 C7 C8 179.8(7)
N2 C11 C7 C6 -179.8(7)
C12 C11 C7 C6 0.5(10)
C27 C28 C23 C24 5.7(12)
C31 C28 C23 C24 -174.6(7)
C27 C28 C23 C10 -179.7(7)
C31 C28 C23 C10 -0.1(11)
C55 C54 C59 C58 3.9(11)
C41 C54 C59 C58 -179.5(7)
C55 C54 C59 C62 -174.5(7)
C41 C54 C59 C62 2.2(10)
C42 N4 C41 C40 2.8(11)
Cu1 N4 C41 C40 -165.9(6)
C42 N4 C41 C54 -173.5(6)
Cu1 N4 C41 C54 17.8(10)
C59 C54 C41 N4 93.1(8)
C55 C54 C41 N4 -90.4(9)
C59 C54 C41 C40 -83.3(9)
C55 C54 C41 C40 93.2(9)
C17 Fe1 C13 C14 117.8(7)
C20 Fe1 C13 C14 -54.9(12)
C21 Fe1 C13 C14 160.8(10)
C18 Fe1 C13 C14 -125.8(6)
C22 Fe1 C13 C14 -168.1(5)
C16 Fe1 C13 C14 80.6(5)
C19 Fe1 C13 C14 -85.1(6)
C15 Fe1 C13 C14 37.6(5)
C20 Fe1 C13 C17 -172.7(10)
C21 Fe1 C13 C17 43.0(12)
C18 Fe1 C13 C17 116.4(6)
C22 Fe1 C13 C17 74.1(6)
C16 Fe1 C13 C17 -37.2(5)
C19 Fe1 C13 C17 157.1(5)
C14 Fe1 C13 C17 -117.8(7)
C15 Fe1 C13 C17 -80.2(5)
C17 Fe1 C13 C1 -117.5(8)
C20 Fe1 C13 C1 69.8(12)
C21 Fe1 C13 C1 -74.5(13)
C18 Fe1 C13 C1 -1.1(8)
C22 Fe1 C13 C1 -43.3(8)
C16 Fe1 C13 C1 -154.6(7)
C19 Fe1 C13 C1 39.6(8)
C14 Fe1 C13 C1 124.7(9)
C15 Fe1 C13 C1 162.3(8)
C12 N1 C1 C2 1.2(10)
Cu1 N1 C1 C2 170.1(5)
C12 N1 C1 C13 -178.2(6)
Cu1 N1 C1 C13 -9.3(11)
C3 C2 C1 N1 -0.5(12)
C3 C2 C1 C13 179.0(7)
C14 C13 C1 N1 -23.0(12)
C17 C13 C1 N1 157.8(7)
Fe1 C13 C1 N1 -115.9(7)
C14 C13 C1 C2 157.5(8)
C17 C13 C1 C2 -21.7(11)
Fe1 C13 C1 C2 64.6(9)
C4 C5 C6 C7 0.1(12)
C11 C7 C6 C5 -0.4(12)
C8 C7 C6 C5 -179.7(8)
C11 N2 C10 C9 0.2(10)
Cu1 N2 C10 C9 -170.0(5)
C11 N2 C10 C23 -175.2(6)
Cu1 N2 C10 C23 14.6(10)
C8 C9 C10 N2 0.6(12)
C8 C9 C10 C23 176.0(7)
C24 C23 C10 N2 -89.9(9)
C28 C23 C10 N2 95.6(9)
C24 C23 C10 C9 94.6(9)
C28 C23 C10 C9 -79.9(9)
C55 C56 C57 C58 1.8(11)
C55 C56 C57 C61 -178.2(7)
C38 C39 C40 C41 -0.7(13)
N4 C41 C40 C39 -2.1(13)
C54 C41 C40 C39 174.1(7)
C28 C23 C24 C25 -4.6(11)
C10 C23 C24 C25 -179.0(7)
C28 C23 C24 C29 174.8(7)
C10 C23 C24 C29 0.4(11)
C39 C38 C37 C36 -178.7(8)
C42 C38 C37 C36 -1.0(11)
C56 C57 C58 C59 -2.2(12)
C61 C57 C58 C59 177.8(7)
C54 C59 C58 C57 -0.6(12)
C62 C59 C58 C57 177.7(7)
C38 C37 C36 C35 0.9(12)
C34 C35 C36 C37 178.3(8)
C43 C35 C36 C37 0.1(12)
C10 C9 C8 C7 -1.3(12)
C11 C7 C8 C9 1.2(12)
C6 C7 C8 C9 -179.4(8)
C57 C56 C55 C54 1.4(11)
C57 C56 C55 C60 -177.0(7)
C59 C54 C55 C56 -4.2(11)
C41 C54 C55 C56 179.3(7)
C59 C54 C55 C60 174.2(7)
C41 C54 C55 C60 -2.3(11)
C45 C44 C48 C47 -0.5(10)
C32 C44 C48 C47 -179.8(8)
Fe2 C44 C48 C47 59.6(6)
C45 C44 C48 Fe2 -60.2(6)
C32 C44 C48 Fe2 120.6(8)
C49 Fe2 C48 C44 -83.1(6)
C52 Fe2 C48 C44 -165.6(6)
C51 Fe2 C48 C44 168.0(11)
C53 Fe2 C48 C44 -125.3(6)
C47 Fe2 C48 C44 119.8(7)
C50 Fe2 C48 C44 -53.2(11)
C45 Fe2 C48 C44 38.6(5)
C46 Fe2 C48 C44 82.5(5)
C49 Fe2 C48 C47 157.1(6)
C44 Fe2 C48 C47 -119.8(7)
C52 Fe2 C48 C47 74.6(7)
C51 Fe2 C48 C47 48.2(14)
C53 Fe2 C48 C47 114.9(6)
C50 Fe2 C48 C47 -173.0(9)
C45 Fe2 C48 C47 -81.2(5)
C46 Fe2 C48 C47 -37.3(5)
C49 Fe2 C46 C47 161.3(16)
C48 Fe2 C46 C47 38.8(5)
C44 Fe2 C46 C47 82.8(6)
C52 Fe2 C46 C47 -79.5(8)
C51 Fe2 C46 C47 -121.7(6)
C53 Fe2 C46 C47 -41.9(13)
C50 Fe2 C46 C47 -163.1(6)
C45 Fe2 C46 C47 121.4(8)
C49 Fe2 C46 C45 40(2)
C48 Fe2 C46 C45 -82.7(6)
C44 Fe2 C46 C45 -38.7(5)
C52 Fe2 C46 C45 159.1(7)
C51 Fe2 C46 C45 116.8(6)
C53 Fe2 C46 C45 -163.3(10)
C47 Fe2 C46 C45 -121.4(8)
C50 Fe2 C46 C45 75.5(7)
N3 C32 C33 C34 -1.5(13)
C44 C32 C33 C34 178.1(8)
C47 C46 C45 C44 0.4(10)
Fe2 C46 C45 C44 58.8(6)
C47 C46 C45 Fe2 -58.4(6)
C48 C44 C45 C46 0.1(10)
C32 C44 C45 C46 179.3(8)
Fe2 C44 C45 C46 -59.6(6)
C48 C44 C45 Fe2 59.7(6)
C32 C44 C45 Fe2 -121.1(9)
C49 Fe2 C45 C46 -168.1(7)
C48 Fe2 C45 C46 80.3(6)
C44 Fe2 C45 C46 118.3(8)
C52 Fe2 C45 C46 -47.0(13)
C51 Fe2 C45 C46 -83.0(7)
C53 Fe2 C45 C46 152.3(15)
C47 Fe2 C45 C46 35.8(6)
C50 Fe2 C45 C46 -126.1(7)
C49 Fe2 C45 C44 73.7(7)
C48 Fe2 C45 C44 -38.0(5)
C52 Fe2 C45 C44 -165.3(10)
C51 Fe2 C45 C44 158.7(6)
C53 Fe2 C45 C44 34.0(18)
C47 Fe2 C45 C44 -82.5(5)
C50 Fe2 C45 C44 115.6(6)
C46 Fe2 C45 C44 -118.3(8)
C1 C2 C3 C4 -1.0(12)
C12 C4 C3 C2 1.7(11)
C5 C4 C3 C2 -179.1(7)
C14 C13 C17 C16 -1.6(9)
C1 C13 C17 C16 177.8(7)
Fe1 C13 C17 C16 59.6(6)
C14 C13 C17 Fe1 -61.2(6)
C1 C13 C17 Fe1 118.2(7)
C20 Fe1 C17 C16 51.9(14)
C21 Fe1 C17 C16 76.2(7)
C18 Fe1 C17 C16 158.4(6)
C13 Fe1 C17 C16 -120.0(7)
C22 Fe1 C17 C16 116.6(6)
C19 Fe1 C17 C16 -174.6(9)
C14 Fe1 C17 C16 -82.0(5)
C15 Fe1 C17 C16 -38.0(5)
C20 Fe1 C17 C13 171.9(11)
C21 Fe1 C17 C13 -163.8(5)
C18 Fe1 C17 C13 -81.6(6)
C22 Fe1 C17 C13 -123.4(5)
C16 Fe1 C17 C13 120.0(7)
C19 Fe1 C17 C13 -54.6(11)
C14 Fe1 C17 C13 38.0(4)
C15 Fe1 C17 C13 82.0(5)
C17 Fe1 C15 C16 38.7(6)
C20 Fe1 C15 C16 -120.1(7)
C21 Fe1 C15 C16 -76.6(7)
C18 Fe1 C15 C16 158.9(13)
C13 Fe1 C15 C16 83.6(6)
C22 Fe1 C15 C16 -38.0(12)
C19 Fe1 C15 C16 -162.1(6)
C14 Fe1 C15 C16 121.0(8)
C17 Fe1 C15 C14 -82.3(5)
C20 Fe1 C15 C14 119.0(6)
C21 Fe1 C15 C14 162.5(6)
C18 Fe1 C15 C14 38.0(17)
C13 Fe1 C15 C14 -37.4(5)
C22 Fe1 C15 C14 -158.9(9)
C16 Fe1 C15 C14 -121.0(8)
C19 Fe1 C15 C14 77.0(7)
C32 C33 C34 C35 0.4(13)
C43 C35 C34 C33 -0.3(12)
C36 C35 C34 C33 -178.5(8)
C27 C26 C25 C24 1.6(14)
C30 C26 C25 C24 -178.7(8)
C23 C24 C25 C26 0.9(12)
C29 C24 C25 C26 -178.6(8)
C23 C28 C27 C26 -3.1(13)
C31 C28 C27 C26 177.2(8)
C25 C26 C27 C28 -0.5(14)
C30 C26 C27 C28 179.8(9)
C17 Fe1 C22 C21 -123.0(7)
C20 Fe1 C22 C21 37.8(6)
C18 Fe1 C22 C21 118.2(9)
C13 Fe1 C22 C21 -164.1(6)
C16 Fe1 C22 C21 -81.4(7)
C19 Fe1 C22 C21 81.0(7)
C14 Fe1 C22 C21 171.5(11)
C15 Fe1 C22 C21 -54.6(12)
C17 Fe1 C22 C18 118.8(6)
C20 Fe1 C22 C18 -80.5(7)
C21 Fe1 C22 C18 -118.2(9)
C13 Fe1 C22 C18 77.7(7)
C16 Fe1 C22 C18 160.4(6)
C19 Fe1 C22 C18 -37.2(6)
C14 Fe1 C22 C18 53.3(15)
C15 Fe1 C22 C18 -172.8(9)
C45 C46 C47 C48 -0.7(10)
Fe2 C46 C47 C48 -58.9(6)
C45 C46 C47 Fe2 58.3(6)
C44 C48 C47 C46 0.8(10)
Fe2 C48 C47 C46 60.2(7)
C44 C48 C47 Fe2 -59.4(6)
C49 Fe2 C47 C46 -169.1(9)
C48 Fe2 C47 C46 -118.4(8)
C44 Fe2 C47 C46 -81.2(6)
C52 Fe2 C47 C46 117.4(7)
C51 Fe2 C47 C46 78.3(7)
C53 Fe2 C47 C46 159.9(6)
C50 Fe2 C47 C46 51.5(16)
C45 Fe2 C47 C46 -36.7(5)
C49 Fe2 C47 C48 -50.7(12)
C44 Fe2 C47 C48 37.3(5)
C52 Fe2 C47 C48 -124.2(6)
C51 Fe2 C47 C48 -163.3(6)
C53 Fe2 C47 C48 -81.7(7)
C50 Fe2 C47 C48 169.9(13)
C45 Fe2 C47 C48 81.8(5)
C46 Fe2 C47 C48 118.4(8)
C21 C22 C18 C19 1.0(10)
Fe1 C22 C18 C19 60.6(7)
C21 C22 C18 Fe1 -59.7(6)
C17 Fe1 C18 C19 163.3(6)
C20 Fe1 C18 C19 -37.2(6)
C21 Fe1 C18 C19 -80.6(7)
C13 Fe1 C18 C19 120.2(6)
C22 Fe1 C18 C19 -118.7(9)
C16 Fe1 C18 C19 -162.4(9)
C14 Fe1 C18 C19 79.9(7)
C15 Fe1 C18 C19 50.4(17)
C17 Fe1 C18 C22 -78.0(7)
C20 Fe1 C18 C22 81.5(7)
C21 Fe1 C18 C22 38.1(6)
C13 Fe1 C18 C22 -121.1(6)
C16 Fe1 C18 C22 -43.6(12)
C19 Fe1 C18 C22 118.7(9)
C14 Fe1 C18 C22 -161.3(6)
C15 Fe1 C18 C22 169.1(13)
C18 C22 C21 C20 -0.2(11)
Fe1 C22 C21 C20 -59.8(7)
C18 C22 C21 Fe1 59.5(6)
C17 Fe1 C21 C20 -167.5(6)
C18 Fe1 C21 C20 79.8(7)
C13 Fe1 C21 C20 160.1(9)
C22 Fe1 C21 C20 118.4(10)
C16 Fe1 C21 C20 -126.3(7)
C19 Fe1 C21 C20 36.8(6)
C14 Fe1 C21 C20 -54.3(13)
C15 Fe1 C21 C20 -85.7(8)
C17 Fe1 C21 C22 74.1(7)
C20 Fe1 C21 C22 -118.4(10)
C18 Fe1 C21 C22 -38.6(6)
C13 Fe1 C21 C22 41.7(14)
C16 Fe1 C21 C22 115.3(7)
C19 Fe1 C21 C22 -81.6(7)
C14 Fe1 C21 C22 -172.7(9)
C15 Fe1 C21 C22 155.9(6)
C17 C13 C14 C15 0.5(9)
C1 C13 C14 C15 -178.8(8)
Fe1 C13 C14 C15 -59.2(6)
C17 C13 C14 Fe1 59.7(5)
C1 C13 C14 Fe1 -119.6(8)
C16 C15 C14 C13 0.7(10)
Fe1 C15 C14 C13 58.4(6)
C16 C15 C14 Fe1 -57.7(6)
C17 Fe1 C14 C13 -39.1(5)
C20 Fe1 C14 C13 158.1(6)
C21 Fe1 C14 C13 -162.5(10)
C18 Fe1 C14 C13 72.9(7)
C22 Fe1 C14 C13 32.4(14)
C16 Fe1 C14 C13 -83.1(5)
C19 Fe1 C14 C13 115.3(6)
C15 Fe1 C14 C13 -119.4(7)
C17 Fe1 C14 C15 80.3(6)
C20 Fe1 C14 C15 -82.5(7)
C21 Fe1 C14 C15 -43.1(13)
C18 Fe1 C14 C15 -167.7(6)
C13 Fe1 C14 C15 119.4(7)
C22 Fe1 C14 C15 151.8(12)
C16 Fe1 C14 C15 36.3(6)
C19 Fe1 C14 C15 -125.3(6)
C48 Fe2 C49 C50 161.2(7)
C44 Fe2 C49 C50 118.3(7)
C52 Fe2 C49 C50 -80.4(8)
C51 Fe2 C49 C50 -37.6(7)
C53 Fe2 C49 C50 -119.2(11)
C47 Fe2 C49 C50 -162.9(9)
C45 Fe2 C49 C50 76.6(8)
C46 Fe2 C49 C50 45(2)
C48 Fe2 C49 C53 -79.6(8)
C44 Fe2 C49 C53 -122.5(8)
C52 Fe2 C49 C53 38.8(8)
C51 Fe2 C49 C53 81.6(8)
C47 Fe2 C49 C53 -43.7(14)
C50 Fe2 C49 C53 119.2(11)
C45 Fe2 C49 C53 -164.2(7)
C46 Fe2 C49 C53 164.2(15)
C14 C15 C16 C17 -1.7(10)
Fe1 C15 C16 C17 -59.8(6)
C14 C15 C16 Fe1 58.1(6)
C13 C17 C16 C15 2.0(10)
Fe1 C17 C16 C15 61.3(7)
C13 C17 C16 Fe1 -59.2(6)
C17 Fe1 C16 C15 -117.8(8)
C20 Fe1 C16 C15 81.1(7)
C21 Fe1 C16 C15 120.6(6)
C18 Fe1 C16 C15 -166.3(8)
C13 Fe1 C16 C15 -80.1(6)
C22 Fe1 C16 C15 162.6(6)
C19 Fe1 C16 C15 54.8(15)
C14 Fe1 C16 C15 -36.8(5)
C20 Fe1 C16 C17 -161.0(6)
C21 Fe1 C16 C17 -121.6(6)
C18 Fe1 C16 C17 -48.4(11)
C13 Fe1 C16 C17 37.7(5)
C22 Fe1 C16 C17 -79.6(7)
C19 Fe1 C16 C17 172.6(12)
C14 Fe1 C16 C17 81.0(5)
C15 Fe1 C16 C17 117.8(8)
C53 C49 C50 C51 -1.4(12)
Fe2 C49 C50 C51 59.0(8)
C53 C49 C50 Fe2 -60.3(7)
C48 Fe2 C50 C49 -42.2(13)
C44 Fe2 C50 C49 -80.0(8)
C52 Fe2 C50 C49 82.3(8)
C51 Fe2 C50 C49 119.1(10)
C53 Fe2 C50 C49 38.2(7)
C47 Fe2 C50 C49 153.9(13)
C45 Fe2 C50 C49 -124.4(7)
C46 Fe2 C50 C49 -166.6(7)
C49 Fe2 C50 C51 -119.1(10)
C48 Fe2 C50 C51 -161.2(8)
C44 Fe2 C50 C51 160.9(6)
C52 Fe2 C50 C51 -36.8(7)
C53 Fe2 C50 C51 -80.9(7)
C47 Fe2 C50 C51 34.8(17)
C45 Fe2 C50 C51 116.5(7)
C46 Fe2 C50 C51 74.3(8)
C49 C50 C51 C52 1.3(13)
Fe2 C50 C51 C52 59.8(8)
C49 C50 C51 Fe2 -58.6(7)
C49 Fe2 C51 C52 -82.1(8)
C48 Fe2 C51 C52 35.2(16)
C44 Fe2 C51 C52 -165.1(9)
C53 Fe2 C51 C52 -37.4(7)
C47 Fe2 C51 C52 72.1(8)
C50 Fe2 C51 C52 -119.6(10)
C45 Fe2 C51 C52 157.0(7)
C46 Fe2 C51 C52 113.7(8)
C49 Fe2 C51 C50 37.6(6)
C48 Fe2 C51 C50 154.8(11)
C44 Fe2 C51 C50 -45.5(12)
C52 Fe2 C51 C50 119.6(10)
C53 Fe2 C51 C50 82.2(7)
C47 Fe2 C51 C50 -168.3(6)
C45 Fe2 C51 C50 -83.4(7)
C46 Fe2 C51 C50 -126.7(7)
C50 C49 C53 C52 0.9(12)
Fe2 C49 C53 C52 -59.8(7)
C50 C49 C53 Fe2 60.8(7)
C49 Fe2 C53 C52 117.1(11)
C48 Fe2 C53 C52 -125.5(8)
C44 Fe2 C53 C52 -165.7(7)
C51 Fe2 C53 C52 36.3(7)
C47 Fe2 C53 C52 -82.9(9)
C50 Fe2 C53 C52 79.8(8)
C45 Fe2 C53 C52 167.6(14)
C46 Fe2 C53 C52 -54.1(14)
C48 Fe2 C53 C49 117.4(8)
C44 Fe2 C53 C49 77.2(9)
C52 Fe2 C53 C49 -117.1(11)
C51 Fe2 C53 C49 -80.8(8)
C47 Fe2 C53 C49 160.0(7)
C50 Fe2 C53 C49 -37.3(7)
C45 Fe2 C53 C49 50.6(19)
C46 Fe2 C53 C49 -171.2(9)
C22 C21 C20 C19 -0.6(12)
Fe1 C21 C20 C19 -60.5(8)
C22 C21 C20 Fe1 59.9(7)
C17 Fe1 C20 C21 32.7(15)
C18 Fe1 C20 C21 -83.1(7)
C13 Fe1 C20 C21 -161.8(9)
C22 Fe1 C20 C21 -38.3(6)
C16 Fe1 C20 C21 71.6(8)
C19 Fe1 C20 C21 -120.2(10)
C14 Fe1 C20 C21 158.2(6)
C15 Fe1 C20 C21 114.5(7)
C17 Fe1 C20 C19 152.8(10)
C21 Fe1 C20 C19 120.2(10)
C18 Fe1 C20 C19 37.1(6)
C13 Fe1 C20 C19 -41.6(13)
C22 Fe1 C20 C19 81.9(7)
C16 Fe1 C20 C19 -168.2(6)
C14 Fe1 C20 C19 -81.6(7)
C15 Fe1 C20 C19 -125.3(7)
C50 C51 C52 C53 -0.7(13)
Fe2 C51 C52 C53 59.2(8)
C50 C51 C52 Fe2 -59.9(8)
C49 C53 C52 C51 -0.2(13)
Fe2 C53 C52 C51 -59.4(8)
C49 C53 C52 Fe2 59.3(7)
C49 Fe2 C52 C51 81.1(8)
C48 Fe2 C52 C51 -167.2(6)
C44 Fe2 C52 C51 161.1(11)
C53 Fe2 C52 C51 120.3(11)
C47 Fe2 C52 C51 -125.7(7)
C50 Fe2 C52 C51 37.5(7)
C45 Fe2 C52 C51 -51.5(13)
C46 Fe2 C52 C51 -84.9(8)
C49 Fe2 C52 C53 -39.2(7)
C48 Fe2 C52 C53 72.4(9)
C44 Fe2 C52 C53 40.8(17)
C51 Fe2 C52 C53 -120.3(11)
C47 Fe2 C52 C53 113.9(8)
C50 Fe2 C52 C53 -82.8(8)
C45 Fe2 C52 C53 -171.8(9)
C46 Fe2 C52 C53 154.8(7)
C22 C18 C19 C20 -1.3(11)
Fe1 C18 C19 C20 58.4(7)
C22 C18 C19 Fe1 -59.8(6)
C21 C20 C19 C18 1.2(12)
Fe1 C20 C19 C18 -58.7(7)
C21 C20 C19 Fe1 59.9(8)
C17 Fe1 C19 C18 -38.0(13)
C20 Fe1 C19 C18 119.6(9)
C21 Fe1 C19 C18 82.6(7)
C13 Fe1 C19 C18 -77.5(7)
C22 Fe1 C19 C18 38.5(6)
C16 Fe1 C19 C18 154.0(12)
C14 Fe1 C19 C18 -121.1(6)
C15 Fe1 C19 C18 -163.9(6)
C17 Fe1 C19 C20 -157.6(9)
C21 Fe1 C19 C20 -37.0(7)
C18 Fe1 C19 C20 -119.6(9)
C13 Fe1 C19 C20 162.9(6)
C22 Fe1 C19 C20 -81.0(7)
C16 Fe1 C19 C20 34.4(16)
C14 Fe1 C19 C20 119.3(7)
C15 Fe1 C19 C20 76.6(8)
C66 O1 C64 C65 179.9(15)
C64 O1 C66 C67 179(2)
